data_7151327
loop_
_publ_author_name
'Pereira, Raquel'
'Furst, Audrey'
'Iglesias, Beatriz'
'Germain, Pierre'
'Gronemeyer, Hinrich'
'de Lera, Angel R.'

_publ_section_title
;
 Insights into the mechanism of the site-selective sequential
 palladium-catalyzed cross-coupling reactions of
 dibromothiophenes/dibromothiazoles and arylboronic acids. Synthesis of
 PPARbeta/delta agonists.
;
_journal_issue 24
_journal_name_full 'Organic &amp; biomolecular chemistry'
_journal_page_first 4514
_journal_page_last 4525
_journal_paper_doi 10.1039/b612235c
_journal_volume 4
_journal_year 2006
_chemical_formula_sum 'C43 H36 Br2 Cl2 O2 P2 Pd S'
_chemical_formula_weight 1015.84
_chemical_name_systematic
;
?
;
_space_group_IT_number 2
_symmetry_cell_setting triclinic
_symmetry_space_group_name_Hall '-P 1'
_symmetry_space_group_name_H-M 'P -1'
_atom_sites_solution_hydrogens geom
_atom_sites_solution_primary direct
_atom_sites_solution_secondary difmap
_audit_creation_method SHELXL-97
_cell_angle_alpha 96.201(2)
_cell_angle_beta 105.5040(10)
_cell_angle_gamma 113.5420(10)
_cell_formula_units_Z 2
_cell_length_a 11.5181(9)
_cell_length_b 11.8484(9)
_cell_length_c 18.2094(14)
_cell_measurement_temperature 293(2)
_cell_volume 2129.4(3)
_computing_cell_refinement 'Bruker SMART'
_computing_data_collection 'Bruker SMART'
_computing_data_reduction 'Bruker SHELXTL'
_computing_molecular_graphics 'Bruker SHELXTL'
_computing_publication_material 'Bruker SHELXTL'
_computing_structure_refinement 'SHELXL-97 (Sheldrick, 1997)'
_computing_structure_solution 'SHELXS-97 (Sheldrick, 1990)'
_diffrn_ambient_temperature 293(2)
_diffrn_measured_fraction_theta_full 0.919
_diffrn_measured_fraction_theta_max 0.856
_diffrn_measurement_device_type 'CCD area detector'
_diffrn_measurement_method 'phi and omega scans'
_diffrn_radiation_monochromator graphite
_diffrn_radiation_source 'fine-focus sealed tube'
_diffrn_radiation_type MoK\a
_diffrn_radiation_wavelength 0.71073
_diffrn_reflns_av_R_equivalents 0.0329
_diffrn_reflns_av_sigmaI/netI 0.1100
_diffrn_reflns_limit_h_max 15
_diffrn_reflns_limit_h_min -15
_diffrn_reflns_limit_k_max 11
_diffrn_reflns_limit_k_min -15
_diffrn_reflns_limit_l_max 24
_diffrn_reflns_limit_l_min -23
_diffrn_reflns_number 12633
_diffrn_reflns_theta_full 25.00
_diffrn_reflns_theta_max 28.02
_diffrn_reflns_theta_min 1.93
_exptl_absorpt_coefficient_mu 2.597
_exptl_absorpt_correction_T_max 0.771
_exptl_absorpt_correction_T_min 0.519
_exptl_absorpt_correction_type multi-scan
_exptl_crystal_colour colorless
_exptl_crystal_density_diffrn 1.584
_exptl_crystal_density_method 'not measured'
_exptl_crystal_description prism
_exptl_crystal_F_000 1012
_exptl_crystal_size_max 0.45
_exptl_crystal_size_mid 0.33
_exptl_crystal_size_min 0.10
_refine_diff_density_max 0.940
_refine_diff_density_min -0.676
_refine_diff_density_rms 0.088
_refine_ls_extinction_method none
_refine_ls_goodness_of_fit_ref 0.851
_refine_ls_hydrogen_treatment constr
_refine_ls_matrix_type full
_refine_ls_number_parameters 479
_refine_ls_number_reflns 8817
_refine_ls_number_restraints 0
_refine_ls_restrained_S_all 0.851
_refine_ls_R_factor_all 0.0953
_refine_ls_R_factor_gt 0.0471
_refine_ls_shift/su_max 0.001
_refine_ls_shift/su_mean 0.000
_refine_ls_structure_factor_coef Fsqd
_refine_ls_weighting_details 'calc w=1/[\s^2^(Fo^2^)+(0.0375P)^2^+0.0000P] where P=(Fo^2^+2Fc^2^)/3'
_refine_ls_weighting_scheme calc
_refine_ls_wR_factor_gt 0.0894
_refine_ls_wR_factor_ref 0.0989
_reflns_number_gt 4917
_reflns_number_total 8817
_reflns_threshold_expression >2sigma(I)
_cod_data_source_file b612235c.txt
_cod_data_source_block rp16
_cod_depositor_comments
;
The following automatic conversions were performed:
'_symmetry_cell_setting' value 'Triclinic' changed to 'triclinic'
according to '/home/saulius/struct/CIF-dictionaries/cif_core.dic'
dictionary named 'cif_core.dic' version 2.4.1 from 2010-06-29.

Automatic conversion script
Id: cif_fix_enum 1527 2010-12-29 10:47:43Z saulius 
;
_cod_original_sg_symbol_H-M P-1
_cod_database_code 7151327

loop_
_symmetry_equiv_pos_as_xyz
'x, y, z'
'-x, -y, -z'

loop_
_atom_site_label
_atom_site_type_symbol
_atom_site_fract_x
_atom_site_fract_y
_atom_site_fract_z
_atom_site_U_iso_or_equiv
_atom_site_adp_type
_atom_site_occupancy
_atom_site_symmetry_multiplicity
_atom_site_calc_flag
_atom_site_refinement_flags
_atom_site_disorder_assembly
_atom_site_disorder_group
Pd Pd 1.02486(4) 0.84054(4) 0.28190(2) 0.03558(12) Uani 1 1 d . . .
Br2 Br 1.26668(6) 0.99657(5) 0.32755(4) 0.06163(19) Uani 1 1 d . . .
Br1 Br 0.81662(7) 0.70536(6) 0.07180(3) 0.0671(2) Uani 1 1 d . . .
P1 P 0.96040(13) 1.00394(12) 0.28389(7) 0.0359(3) Uani 1 1 d . . .
P2 P 1.08285(14) 0.67218(12) 0.28103(8) 0.0385(3) Uani 1 1 d . . .
S S 0.73256(14) 0.64438(12) 0.28790(8) 0.0452(3) Uani 1 1 d . . .
O1 O 0.3775(5) 0.3721(4) 0.1559(3) 0.0873(14) Uani 1 1 d . . .
O2 O 0.4777(4) 0.4495(4) 0.2860(3) 0.0770(13) Uani 1 1 d . . .
C1 C 0.8280(5) 0.7125(4) 0.2329(3) 0.0380(12) Uani 1 1 d . . .
C2 C 0.7519(5) 0.6597(5) 0.1563(3) 0.0442(13) Uani 1 1 d . . .
C3 C 0.6195(6) 0.5653(5) 0.1389(3) 0.0494(14) Uani 1 1 d . . .
H3 H 0.5580 0.5218 0.0886 0.059 Uiso 1 1 calc R . .
C4 C 0.5949(6) 0.5472(5) 0.2072(3) 0.0498(14) Uani 1 1 d . . .
C5 C 0.4713(6) 0.4481(6) 0.2114(4) 0.0594(16) Uani 1 1 d . . .
C6 C 0.3668(8) 0.3479(6) 0.2967(5) 0.115(3) Uani 1 1 d . . .
H6A H 0.2838 0.3481 0.2679 0.172 Uiso 1 1 calc R . .
H6B H 0.3775 0.3597 0.3515 0.172 Uiso 1 1 calc R . .
H6C H 0.3650 0.2682 0.2777 0.172 Uiso 1 1 calc R . .
C10 C 0.7910(5) 0.9638(5) 0.2855(3) 0.0426(13) Uani 1 1 d . . .
C11 C 0.7698(7) 0.9963(5) 0.3553(4) 0.0623(17) Uani 1 1 d . . .
H11 H 0.8427 1.0417 0.4014 0.075 Uiso 1 1 calc R . .
C12 C 0.6405(9) 0.9607(7) 0.3555(5) 0.088(2) Uani 1 1 d . . .
H12 H 0.6260 0.9812 0.4019 0.106 Uiso 1 1 calc R . .
C13 C 0.5324(8) 0.8946(8) 0.2867(6) 0.098(3) Uani 1 1 d . . .
H13 H 0.4452 0.8720 0.2867 0.118 Uiso 1 1 calc R . .
C14 C 0.5528(7) 0.8626(6) 0.2188(5) 0.081(2) Uani 1 1 d . . .
H14 H 0.4797 0.8172 0.1727 0.098 Uiso 1 1 calc R . .
C15 C 0.6823(6) 0.8975(5) 0.2184(4) 0.0566(15) Uani 1 1 d . . .
H15 H 0.6956 0.8755 0.1718 0.068 Uiso 1 1 calc R . .
C21 C 1.1196(6) 1.1160(5) 0.4408(3) 0.0593(16) Uani 1 1 d . . .
H21 H 1.1075 1.0343 0.4437 0.071 Uiso 1 1 calc R . .
C20 C 1.0658(5) 1.1377(5) 0.3689(3) 0.0387(12) Uani 1 1 d . . .
C22 C 1.1903(7) 1.2130(6) 0.5079(3) 0.076(2) Uani 1 1 d . . .
H22 H 1.2207 1.1955 0.5560 0.091 Uiso 1 1 calc R . .
C23 C 1.2159(6) 1.3344(6) 0.5043(3) 0.0665(18) Uani 1 1 d . . .
H23 H 1.2663 1.4004 0.5493 0.080 Uiso 1 1 calc R . .
C24 C 1.1669(6) 1.3582(5) 0.4340(3) 0.0627(17) Uani 1 1 d . . .
H24 H 1.1844 1.4410 0.4312 0.075 Uiso 1 1 calc R . .
C25 C 1.0910(5) 1.2603(5) 0.3664(3) 0.0471(14) Uani 1 1 d . . .
H25 H 1.0571 1.2781 0.3190 0.057 Uiso 1 1 calc R . .
C30 C 0.9650(5) 1.0681(4) 0.1975(3) 0.0369(12) Uani 1 1 d . . .
C31 C 1.0504(5) 1.0592(5) 0.1594(3) 0.0499(14) Uani 1 1 d . . .
H31 H 1.1055 1.0214 0.1782 0.060 Uiso 1 1 calc R . .
C32 C 1.0548(6) 1.1064(5) 0.0927(3) 0.0622(17) Uani 1 1 d . . .
H32 H 1.1145 1.1023 0.0680 0.075 Uiso 1 1 calc R . .
C33 C 0.9713(6) 1.1586(5) 0.0640(3) 0.0585(16) Uani 1 1 d . . .
H33 H 0.9721 1.1870 0.0184 0.070 Uiso 1 1 calc R . .
C34 C 0.8863(6) 1.1701(5) 0.1012(3) 0.0581(16) Uani 1 1 d . . .
H34 H 0.8306 1.2070 0.0816 0.070 Uiso 1 1 calc R . .
C35 C 0.8847(6) 1.1257(5) 0.1683(3) 0.0544(15) Uani 1 1 d . . .
H35 H 0.8285 1.1347 0.1944 0.065 Uiso 1 1 calc R . .
C40 C 1.2305(5) 0.6995(5) 0.3626(3) 0.0451(13) Uani 1 1 d . . .
C41 C 1.3204(5) 0.6533(5) 0.3532(3) 0.0538(15) Uani 1 1 d . . .
H41 H 1.3053 0.6081 0.3038 0.065 Uiso 1 1 calc R . .
C42 C 1.4311(7) 0.6723(6) 0.4150(4) 0.0779(19) Uani 1 1 d . . .
H42 H 1.4899 0.6407 0.4068 0.093 Uiso 1 1 calc R . .
C43 C 1.4547(8) 0.7369(7) 0.4874(5) 0.090(2) Uani 1 1 d . . .
H43 H 1.5298 0.7500 0.5291 0.108 Uiso 1 1 calc R . .
C44 C 1.3680(9) 0.7831(7) 0.4995(4) 0.098(3) Uani 1 1 d . . .
H44 H 1.3827 0.8253 0.5497 0.118 Uiso 1 1 calc R . .
C45 C 1.2570(7) 0.7667(6) 0.4362(4) 0.081(2) Uani 1 1 d . . .
H45 H 1.2008 0.8017 0.4442 0.097 Uiso 1 1 calc R . .
C50 C 0.9529(6) 0.5218(5) 0.2849(3) 0.0486(14) Uani 1 1 d . . .
C51 C 0.8484(6) 0.4396(5) 0.2179(4) 0.0552(15) Uani 1 1 d . . .
H51 H 0.8481 0.4551 0.1689 0.066 Uiso 1 1 calc R . .
C52 C 0.7449(6) 0.3348(6) 0.2240(5) 0.0742(19) Uani 1 1 d . . .
H52 H 0.6751 0.2798 0.1785 0.089 Uiso 1 1 calc R . .
C53 C 0.7423(8) 0.3097(7) 0.2947(6) 0.088(2) Uani 1 1 d . . .
H53 H 0.6714 0.2381 0.2973 0.106 Uiso 1 1 calc R . .
C54 C 0.8437(8) 0.3898(7) 0.3617(5) 0.091(2) Uani 1 1 d . . .
H54 H 0.8420 0.3727 0.4101 0.110 Uiso 1 1 calc R . .
C55 C 0.9494(6) 0.4963(6) 0.3580(4) 0.0663(17) Uani 1 1 d . . .
H55 H 1.0181 0.5511 0.4039 0.080 Uiso 1 1 calc R . .
C60 C 1.1193(5) 0.6332(5) 0.1924(3) 0.0404(12) Uani 1 1 d . . .
C61 C 1.1605(5) 0.7288(5) 0.1525(3) 0.0492(14) Uani 1 1 d . . .
H61 H 1.1628 0.8069 0.1690 0.059 Uiso 1 1 calc R . .
C62 C 1.1980(6) 0.7055(6) 0.0875(3) 0.0592(16) Uani 1 1 d . . .
H62 H 1.2261 0.7686 0.0610 0.071 Uiso 1 1 calc R . .
C63 C 1.1933(6) 0.5912(6) 0.0633(3) 0.0650(17) Uani 1 1 d . . .
H63 H 1.2167 0.5760 0.0194 0.078 Uiso 1 1 calc R . .
C64 C 1.1547(6) 0.4973(6) 0.1024(4) 0.0662(18) Uani 1 1 d . . .
H64 H 1.1541 0.4199 0.0859 0.079 Uiso 1 1 calc R . .
C65 C 1.1169(6) 0.5184(5) 0.1663(3) 0.0528(15) Uani 1 1 d . . .
H65 H 1.0893 0.4543 0.1921 0.063 Uiso 1 1 calc R . .
Cl1 Cl 0.3989(3) 0.0614(2) 0.10706(17) 0.1632(11) Uani 1 1 d . . .
Cl2 Cl 0.5150(3) 0.2111(4) 0.00532(16) 0.1839(13) Uani 1 1 d . . .
C7 C 0.3798(7) 0.1441(7) 0.0360(4) 0.104(3) Uani 1 1 d . . .
H7A H 0.3022 0.0868 -0.0094 0.125 Uiso 1 1 calc R . .
H7B H 0.3600 0.2110 0.0562 0.125 Uiso 1 1 calc R . .

loop_
_atom_site_aniso_label
_atom_site_aniso_U_11
_atom_site_aniso_U_22
_atom_site_aniso_U_33
_atom_site_aniso_U_23
_atom_site_aniso_U_13
_atom_site_aniso_U_12
Pd 0.0373(3) 0.0308(2) 0.0408(2) 0.00876(18) 0.01389(19) 0.01692(18)
Br2 0.0382(4) 0.0429(4) 0.0919(5) 0.0056(3) 0.0124(3) 0.0156(3)
Br1 0.0779(5) 0.0832(5) 0.0472(4) 0.0222(3) 0.0304(4) 0.0355(4)
P1 0.0393(9) 0.0348(8) 0.0400(8) 0.0122(6) 0.0168(7) 0.0200(6)
P2 0.0439(9) 0.0321(8) 0.0434(8) 0.0107(6) 0.0151(7) 0.0203(7)
S 0.0517(9) 0.0422(8) 0.0431(8) 0.0115(6) 0.0218(7) 0.0185(7)
O1 0.057(3) 0.067(3) 0.104(4) 0.002(3) 0.020(3) 0.004(2)
O2 0.072(3) 0.063(3) 0.093(4) 0.026(3) 0.049(3) 0.012(2)
C1 0.043(3) 0.036(3) 0.042(3) 0.012(2) 0.018(3) 0.021(3)
C2 0.044(4) 0.043(3) 0.049(3) 0.014(3) 0.015(3) 0.023(3)
C3 0.049(4) 0.046(4) 0.049(3) 0.006(3) 0.013(3) 0.020(3)
C4 0.046(4) 0.047(4) 0.059(4) 0.010(3) 0.018(3) 0.023(3)
C5 0.050(4) 0.043(4) 0.088(5) 0.012(4) 0.032(4) 0.019(3)
C6 0.106(7) 0.075(5) 0.168(8) 0.052(5) 0.087(7) 0.013(5)
C10 0.052(4) 0.037(3) 0.049(3) 0.014(3) 0.021(3) 0.026(3)
C11 0.079(5) 0.054(4) 0.086(5) 0.034(3) 0.052(4) 0.041(4)
C12 0.106(7) 0.083(6) 0.133(7) 0.049(5) 0.093(6) 0.059(5)
C13 0.070(6) 0.085(6) 0.188(10) 0.067(6) 0.082(7) 0.050(5)
C14 0.045(5) 0.075(5) 0.125(7) 0.031(5) 0.022(5) 0.031(4)
C15 0.047(4) 0.058(4) 0.068(4) 0.016(3) 0.018(4) 0.027(3)
C21 0.091(5) 0.044(4) 0.048(4) 0.013(3) 0.018(4) 0.037(3)
C20 0.047(3) 0.036(3) 0.038(3) 0.011(2) 0.017(3) 0.021(3)
C22 0.115(6) 0.076(5) 0.036(4) 0.007(4) 0.008(4) 0.054(5)
C23 0.083(5) 0.056(4) 0.040(4) -0.009(3) -0.003(3) 0.032(4)
C24 0.082(5) 0.044(4) 0.055(4) 0.009(3) 0.015(4) 0.026(3)
C25 0.064(4) 0.034(3) 0.042(3) 0.011(3) 0.015(3) 0.022(3)
C30 0.041(3) 0.033(3) 0.037(3) 0.009(2) 0.015(3) 0.017(2)
C31 0.049(4) 0.055(4) 0.051(4) 0.017(3) 0.022(3) 0.026(3)
C32 0.063(5) 0.065(4) 0.065(4) 0.018(3) 0.039(4) 0.024(4)
C33 0.072(5) 0.056(4) 0.042(3) 0.020(3) 0.021(3) 0.021(3)
C34 0.081(5) 0.059(4) 0.049(4) 0.027(3) 0.025(4) 0.039(4)
C35 0.076(5) 0.062(4) 0.045(3) 0.020(3) 0.027(3) 0.043(4)
C40 0.055(4) 0.032(3) 0.046(3) 0.018(3) 0.017(3) 0.017(3)
C41 0.045(4) 0.055(4) 0.055(4) 0.015(3) 0.007(3) 0.022(3)
C42 0.059(5) 0.072(5) 0.086(5) 0.013(4) 0.002(4) 0.030(4)
C43 0.084(6) 0.079(6) 0.080(6) 0.016(5) -0.015(5) 0.039(5)
C44 0.128(8) 0.094(6) 0.046(4) -0.005(4) -0.006(5) 0.051(6)
C45 0.101(6) 0.087(5) 0.053(4) 0.000(4) 0.005(4) 0.057(5)
C50 0.058(4) 0.037(3) 0.066(4) 0.018(3) 0.028(3) 0.029(3)
C51 0.054(4) 0.042(4) 0.071(4) 0.010(3) 0.027(4) 0.020(3)
C52 0.059(5) 0.049(4) 0.113(6) 0.015(4) 0.035(5) 0.020(4)
C53 0.073(6) 0.061(5) 0.153(8) 0.052(6) 0.062(6) 0.031(4)
C54 0.099(7) 0.087(6) 0.112(7) 0.066(5) 0.057(6) 0.042(5)
C55 0.071(5) 0.063(4) 0.077(5) 0.036(4) 0.027(4) 0.035(4)
C60 0.031(3) 0.042(3) 0.038(3) 0.002(3) 0.000(2) 0.015(2)
C61 0.055(4) 0.048(4) 0.051(3) 0.015(3) 0.017(3) 0.030(3)
C62 0.058(4) 0.076(5) 0.045(4) 0.023(3) 0.020(3) 0.028(4)
C63 0.067(5) 0.068(5) 0.051(4) 0.000(3) 0.026(4) 0.022(4)
C64 0.077(5) 0.049(4) 0.076(5) 0.002(3) 0.037(4) 0.028(3)
C65 0.061(4) 0.042(4) 0.055(4) 0.009(3) 0.022(3) 0.022(3)
Cl1 0.152(3) 0.0910(18) 0.177(3) 0.0514(18) -0.006(2) 0.0223(16)
Cl2 0.131(3) 0.309(4) 0.124(2) 0.051(2) 0.065(2) 0.096(3)
C7 0.085(6) 0.099(6) 0.106(6) 0.010(5) 0.017(5) 0.033(5)

loop_
_atom_type_symbol
_atom_type_description
_atom_type_scat_dispersion_real
_atom_type_scat_dispersion_imag
_atom_type_scat_source
Pd Pd -0.9988 1.0072 'International Tables Vol C Tables 4.2.6.8 and 6.1.1.4'
Br Br -0.2901 2.4595 'International Tables Vol C Tables 4.2.6.8 and 6.1.1.4'
P P 0.1023 0.0942 'International Tables Vol C Tables 4.2.6.8 and 6.1.1.4'
S S 0.1246 0.1234 'International Tables Vol C Tables 4.2.6.8 and 6.1.1.4'
C C 0.0033 0.0016 'International Tables Vol C Tables 4.2.6.8 and 6.1.1.4'
H H 0.0000 0.0000 'International Tables Vol C Tables 4.2.6.8 and 6.1.1.4'
O O 0.0106 0.0060 'International Tables Vol C Tables 4.2.6.8 and 6.1.1.4'
Cl Cl 0.1484 0.1585 'International Tables Vol C Tables 4.2.6.8 and 6.1.1.4'

loop_
_geom_angle_atom_site_label_1
_geom_angle_atom_site_label_2
_geom_angle_atom_site_label_3
_geom_angle
_geom_angle_site_symmetry_1
_geom_angle_site_symmetry_3
_geom_angle_publ_flag
C1 Pd P1 89.34(12) . . ?
C1 Pd P2 89.05(13) . . ?
P1 Pd P2 177.96(5) . . ?
C1 Pd Br2 173.92(13) . . ?
P1 Pd Br2 91.06(4) . . ?
P2 Pd Br2 90.68(4) . . ?
C20 P1 C10 102.9(2) . . ?
C20 P1 C30 106.4(2) . . ?
C10 P1 C30 104.1(2) . . ?
C20 P1 Pd 113.88(16) . . ?
C10 P1 Pd 116.78(16) . . ?
C30 P1 Pd 111.68(15) . . ?
C40 P2 C60 105.2(2) . . ?
C40 P2 C50 103.3(2) . . ?
C60 P2 C50 104.8(2) . . ?
C40 P2 Pd 114.96(17) . . ?
C60 P2 Pd 112.29(16) . . ?
C50 P2 Pd 115.16(16) . . ?
C1 S C4 93.4(3) . . ?
C5 O2 C6 115.5(6) . . ?
C2 C1 S 108.1(4) . . ?
C2 C1 Pd 129.4(4) . . ?
S C1 Pd 122.4(3) . . ?
C1 C2 C3 117.3(5) . . ?
C1 C2 Br1 123.4(4) . . ?
C3 C2 Br1 119.4(4) . . ?
C4 C3 C2 109.7(5) . . ?
C3 C4 C5 124.4(6) . . ?
C3 C4 S 111.6(4) . . ?
C5 C4 S 123.7(5) . . ?
O1 C5 O2 123.5(6) . . ?
O1 C5 C4 125.2(6) . . ?
O2 C5 C4 111.2(6) . . ?
C15 C10 C11 119.1(5) . . ?
C15 C10 P1 119.9(4) . . ?
C11 C10 P1 121.0(5) . . ?
C12 C11 C10 119.8(7) . . ?
C11 C12 C13 120.0(7) . . ?
C14 C13 C12 120.3(7) . . ?
C13 C14 C15 119.9(7) . . ?
C10 C15 C14 120.9(6) . . ?
C22 C21 C20 121.3(5) . . ?
C25 C20 C21 117.6(5) . . ?
C25 C20 P1 122.9(4) . . ?
C21 C20 P1 119.4(4) . . ?
C23 C22 C21 120.3(5) . . ?
C22 C23 C24 119.3(5) . . ?
C23 C24 C25 120.9(5) . . ?
C20 C25 C24 120.6(5) . . ?
C31 C30 C35 118.4(4) . . ?
C31 C30 P1 119.3(4) . . ?
C35 C30 P1 122.2(4) . . ?
C30 C31 C32 120.4(5) . . ?
C33 C32 C31 119.7(5) . . ?
C32 C33 C34 121.1(5) . . ?
C33 C34 C35 118.8(5) . . ?
C34 C35 C30 121.5(5) . . ?
C45 C40 C41 117.4(5) . . ?
C45 C40 P2 120.9(4) . . ?
C41 C40 P2 121.7(4) . . ?
C42 C41 C40 121.9(6) . . ?
C43 C42 C41 120.1(6) . . ?
C42 C43 C44 120.0(7) . . ?
C43 C44 C45 120.0(6) . . ?
C40 C45 C44 120.6(6) . . ?
C51 C50 C55 118.6(5) . . ?
C51 C50 P2 121.3(4) . . ?
C55 C50 P2 119.6(5) . . ?
C52 C51 C50 119.8(6) . . ?
C53 C52 C51 121.6(7) . . ?
C52 C53 C54 119.8(7) . . ?
C53 C54 C55 120.3(7) . . ?
C54 C55 C50 119.9(7) . . ?
C65 C60 C61 118.7(5) . . ?
C65 C60 P2 123.4(4) . . ?
C61 C60 P2 117.7(4) . . ?
C62 C61 C60 119.5(5) . . ?
C63 C62 C61 120.0(5) . . ?
C62 C63 C64 121.1(5) . . ?
C63 C64 C65 119.6(5) . . ?
C60 C65 C64 121.1(5) . . ?
Cl2 C7 Cl1 115.9(4) . . ?

loop_
_geom_bond_atom_site_label_1
_geom_bond_atom_site_label_2
_geom_bond_distance
_geom_bond_site_symmetry_2
_geom_bond_publ_flag
Pd C1 2.029(5) . ?
Pd P1 2.3341(12) . ?
Pd P2 2.3429(12) . ?
Pd Br2 2.4867(7) . ?
Br1 C2 1.919(5) . ?
P1 C20 1.819(5) . ?
P1 C10 1.824(5) . ?
P1 C30 1.824(5) . ?
P2 C40 1.819(5) . ?
P2 C60 1.830(5) . ?
P2 C50 1.837(5) . ?
S C1 1.708(5) . ?
S C4 1.712(6) . ?
O1 C5 1.200(7) . ?
O2 C5 1.338(7) . ?
O2 C6 1.441(7) . ?
C1 C2 1.351(7) . ?
C2 C3 1.408(7) . ?
C3 C4 1.367(7) . ?
C4 C5 1.468(8) . ?
C10 C15 1.366(7) . ?
C10 C11 1.400(7) . ?
C11 C12 1.377(8) . ?
C12 C13 1.382(10) . ?
C13 C14 1.361(9) . ?
C14 C15 1.381(8) . ?
C21 C22 1.376(8) . ?
C21 C20 1.390(6) . ?
C20 C25 1.372(6) . ?
C22 C23 1.362(7) . ?
C23 C24 1.362(7) . ?
C24 C25 1.390(7) . ?
C30 C31 1.374(6) . ?
C30 C35 1.387(6) . ?
C31 C32 1.396(7) . ?
C32 C33 1.363(7) . ?
C33 C34 1.370(7) . ?
C34 C35 1.383(6) . ?
C40 C45 1.372(7) . ?
C40 C41 1.389(6) . ?
C41 C42 1.375(7) . ?
C42 C43 1.351(8) . ?
C43 C44 1.368(9) . ?
C44 C45 1.403(9) . ?
C50 C51 1.381(7) . ?
C50 C55 1.403(7) . ?
C51 C52 1.376(8) . ?
C52 C53 1.357(9) . ?
C53 C54 1.363(9) . ?
C54 C55 1.384(9) . ?
C60 C65 1.378(6) . ?
C60 C61 1.403(6) . ?
C61 C62 1.400(7) . ?
C62 C63 1.354(7) . ?
C63 C64 1.374(7) . ?
C64 C65 1.379(7) . ?
Cl1 C7 1.725(7) . ?
Cl2 C7 1.715(7) . ?
